data_2008857
loop_
_publ_author_name
'Xu, Dong'
'Yu, Wen-Tao'
'Wang, Xin-Qiang'
'Yuan, Duo-Rong'
'Lu, Meng-Kai'
'Yang, Ping'
'Guo, Shi-Yi'
'Meng, Fan-Qing'
'Jiang, Min-Hua'

_publ_section_title
;
 Zinc mercury thiocyanate (ZMTC)
;
_journal_issue 8
_journal_name_full 'Acta Crystallographica Section C'
_journal_page_first 1203
_journal_page_last 1205
_journal_paper_doi 10.1107/S0108270199005983
_journal_volume 55
_journal_year 1999
_chemical_formula_iupac 'Zn Hg (S1 C1 N1)4'
_chemical_formula_moiety 'C4 Hg N4 S4 Zn'
_chemical_formula_sum 'C4 Hg N4 S4 Zn'
_chemical_formula_weight 498.28
_chemical_name_systematic
;
 Zinc Mercury Thiocyanate
;
_space_group_IT_number 82
_symmetry_cell_setting tetragonal
_symmetry_space_group_name_Hall 'I -4'
_symmetry_space_group_name_H-M 'I -4'
_audit_creation_method SHELXL-97
_cell_angle_alpha 90.00
_cell_angle_beta 90.00
_cell_angle_gamma 90.00
_cell_formula_units_Z 2
_cell_length_a 11.0912(4)
_cell_length_b 11.0912(4)
_cell_length_c 4.4414(4)
_cell_measurement_reflns_used 61
_cell_measurement_temperature 293(2)
_cell_measurement_theta_max 16.97
_cell_measurement_theta_min 6.16
_cell_volume 546.36(6)
_computing_cell_refinement XSCANS
_computing_data_collection 'XSCANS (Siemens, 1996)'
_computing_data_reduction 'SHELXTL (Bruker, 1997)'
_computing_molecular_graphics SHELXTL
_computing_publication_material SHELXTL
_computing_structure_refinement 'SHELXL97 (Sheldrick, 1997b)'
_computing_structure_solution 'SHELXS97 (Sheldrick, 1997a)'
_diffrn_ambient_temperature 293(2)
_diffrn_measured_fraction_theta_full 1.000
_diffrn_measured_fraction_theta_max 1.000
_diffrn_measurement_device_type 'Bruker P4'
_diffrn_measurement_method 2\q/\w
_diffrn_radiation_monochromator graphite
_diffrn_radiation_source 'fine-focus sealed tube'
_diffrn_radiation_type MoK\a
_diffrn_radiation_wavelength 0.71073
_diffrn_reflns_av_R_equivalents 0.052
_diffrn_reflns_av_sigmaI/netI 0.0423
_diffrn_reflns_limit_h_max 16
_diffrn_reflns_limit_h_min -16
_diffrn_reflns_limit_k_max 16
_diffrn_reflns_limit_k_min -16
_diffrn_reflns_limit_l_max 6
_diffrn_reflns_limit_l_min -6
_diffrn_reflns_number 1210
_diffrn_reflns_theta_full 32.49
_diffrn_reflns_theta_max 32.49
_diffrn_reflns_theta_min 2.60
_diffrn_standards_decay_% 0
_diffrn_standards_interval_count 97
_diffrn_standards_number 3
_exptl_absorpt_coefficient_mu 16.953
_exptl_absorpt_correction_T_max 0.345
_exptl_absorpt_correction_T_min 0.225
_exptl_absorpt_correction_type empirical
_exptl_absorpt_process_details '(Sheldrick, 1997a)'
_exptl_crystal_colour Colourless
_exptl_crystal_density_diffrn 3.029
_exptl_crystal_density_method 'not measured'
_exptl_crystal_description Prism
_exptl_crystal_F_000 452
_exptl_crystal_size_max 0.12
_exptl_crystal_size_mid 0.11
_exptl_crystal_size_min 0.10
_refine_diff_density_max 1.27
_refine_diff_density_min -0.94
_refine_ls_abs_structure_details 'Flack (1983)'
_refine_ls_abs_structure_Flack 0.010(16)
_refine_ls_extinction_coef 0.026(2)
_refine_ls_extinction_method SHELXL97
_refine_ls_goodness_of_fit_ref 1.115
_refine_ls_hydrogen_treatment none
_refine_ls_matrix_type full
_refine_ls_number_parameters 33
_refine_ls_number_reflns 1004
_refine_ls_number_restraints 0
_refine_ls_restrained_S_all 1.115
_refine_ls_R_factor_all 0.034
_refine_ls_R_factor_gt 0.033
_refine_ls_shift/su_max <0.001
_refine_ls_shift/su_mean 0.000
_refine_ls_structure_factor_coef Fsqd
_refine_ls_weighting_details 'calc w = 1/[\s^2^(Fo^2^)+(0.0524P)^2^+1.7690P] where P = (Fo^2^+2Fc^2^)/3'
_refine_ls_weighting_scheme calc
_refine_ls_wR_factor_ref 0.095
_reflns_number_gt 980
_reflns_number_total 1004
_reflns_threshold_expression I>2\s(I)
_cod_data_source_file ta1243.cif
_cod_data_source_block ZMTC
_cod_database_code 2008857

loop_
_symmetry_equiv_pos_as_xyz
'x, y, z'
'-x, -y, z'
'y, -x, -z'
'-y, x, -z'
'x+1/2, y+1/2, z+1/2'
'-x+1/2, -y+1/2, z+1/2'
'y+1/2, -x+1/2, -z+1/2'
'-y+1/2, x+1/2, -z+1/2'

loop_
_atom_site_label
_atom_site_fract_x
_atom_site_fract_y
_atom_site_fract_z
_atom_site_U_iso_or_equiv
_atom_site_adp_type
_atom_site_calc_flag
_atom_site_refinement_flags
_atom_site_occupancy
_atom_site_disorder_assembly
_atom_site_disorder_group
_atom_site_type_symbol
Hg1 0 0 0 0.0329(2) Uani d S 1 . . Hg
Zn1 -0.5 0 0.25 0.0322(3) Uani d S 1 . . Zn
C1 -0.2730(6) -0.0789(6) -0.1170(16) 0.0262(11) Uani d . 1 . . C
N1 -0.3609(5) -0.0490(6) 0.012(4) 0.0389(13) Uani d . 1 . . N
S1 -0.15323(17) -0.12430(19) -0.3005(5) 0.0362(4) Uani d . 1 . . S

loop_
_atom_site_aniso_label
_atom_site_aniso_U_11
_atom_site_aniso_U_22
_atom_site_aniso_U_33
_atom_site_aniso_U_12
_atom_site_aniso_U_13
_atom_site_aniso_U_23
Hg1 0.0255(2) 0.0255(2) 0.0476(3) 0.000 0.000 0.000
Zn1 0.0253(4) 0.0253(4) 0.0459(9) 0.000 0.000 0.000
C1 0.021(2) 0.027(3) 0.031(3) -0.002(2) -0.005(2) 0.006(2)
N1 0.029(2) 0.037(3) 0.050(3) 0.0001(19) -0.010(4) -0.005(5)
S1 0.0267(7) 0.0375(9) 0.0442(10) -0.0018(6) 0.0011(7) -0.0086(7)

loop_
_atom_type_symbol
_atom_type_description
_atom_type_scat_dispersion_real
_atom_type_scat_dispersion_imag
_atom_type_scat_source
C C 0.0033 0.0016 'International Tables Vol C Tables 4.2.6.8 and 6.1.1.4'
N N 0.0061 0.0033 'International Tables Vol C Tables 4.2.6.8 and 6.1.1.4'
S S 0.1246 0.1234 'International Tables Vol C Tables 4.2.6.8 and 6.1.1.4'
Zn Zn 0.2839 1.4301 'International Tables Vol C Tables 4.2.6.8 and 6.1.1.4'
Hg Hg -2.3894 9.2266 'International Tables Vol C Tables 4.2.6.8 and 6.1.1.4'

loop_
_geom_angle_atom_site_label_1
_geom_angle_atom_site_label_2
_geom_angle_atom_site_label_3
_geom_angle_site_symmetry_1
_geom_angle_site_symmetry_3
_geom_angle
_geom_angle_publ_flag
S1 Hg1 S1 . 4 105.73(5) y
S1 Hg1 S1 . 2 117.25(10) y
S1 Hg1 S1 4 2 105.73(5) ?
S1 Hg1 S1 . 3 105.73(5) ?
S1 Hg1 S1 4 3 117.25(10) ?
S1 Hg1 S1 2 3 105.73(5) ?
N1 Zn1 N1 8_455 2_455 107.1(4) ?
N1 Zn1 N1 . 8_455 107.1(4) y
N1 Zn1 N1 . 2_455 114.3(8) y
N1 Zn1 N1 8_455 7_445 114.3(8) ?
N1 Zn1 N1 2_455 7_445 107.1(4) ?
N1 Zn1 N1 . 7_445 107.1(4) ?
N1 C1 S1 . . 178.1(7) y
C1 N1 Zn1 . . 176.2(11) y
C1 S1 Hg1 . . 96.5(3) y

loop_
_geom_bond_atom_site_label_1
_geom_bond_atom_site_label_2
_geom_bond_site_symmetry_2
_geom_bond_distance
_geom_bond_publ_flag
Hg1 S1 . 2.5631(19) y
Hg1 S1 4 2.5631(19) ?
Hg1 S1 2 2.5631(19) ?
Hg1 S1 3 2.5631(19) ?
Zn1 N1 8_455 1.947(11) ?
Zn1 N1 2_455 1.947(11) ?
Zn1 N1 . 1.947(11) y
Zn1 N1 7_445 1.947(11) ?
C1 N1 . 1.180(12) y
C1 S1 . 1.637(7) y
